data_7246209
loop_
_publ_author_name
'Gusev, Alexey'
'Kiskin, Mikhail'
'Braga, Elena'
'Zamnius, Ekaterina'
'Kryukova, Mariya'
'Karaush-Karmazin, Nataliya'
'Baryshnikov, Glib'
'Minaev, Boris'
'Linert, Wolfgang'

_publ_section_title
;
 Structure and emission properties of dinuclear copper(i) complexes with
 pyridyltriazole
;
_journal_issue 6
_journal_name_full 'RSC Advances'
_journal_page_first 3899
_journal_page_last 3909
_journal_paper_doi 10.1039/D2RA06986E
_journal_volume 13
_journal_year 2023
_chemical_formula_sum 'C62 H50 Cl6 Cu2 I2 N10 P2'
_chemical_formula_weight 1590.64
_space_group_crystal_system monoclinic
_space_group_IT_number 15
_space_group_name_Hall '-C 2yc'
_space_group_name_H-M_alt 'C 1 2/c 1'
_atom_sites_solution_hydrogens mixed
_audit_creation_method SHELXL-2018/3
_audit_update_record
;
2022-10-28 deposited with the CCDC.	2023-01-23 downloaded from the CCDC.
;
_cell_angle_alpha 90
_cell_angle_beta 104.454(5)
_cell_angle_gamma 90
_cell_formula_units_Z 4
_cell_length_a 27.091(4)
_cell_length_b 8.3928(14)
_cell_length_c 28.914(5)
_cell_measurement_reflns_used 3054
_cell_measurement_temperature 150(2)
_cell_measurement_theta_max 30.22
_cell_measurement_theta_min 2.55
_cell_volume 6366.1(18)
_computing_structure_refinement 'SHELXL-2018/3 (Sheldrick, 2018)'
_diffrn_ambient_temperature 150(2)
_diffrn_measured_fraction_theta_full 0.999
_diffrn_measured_fraction_theta_max 0.999
_diffrn_measurement_device_type 'Bruker APEX-II CCD'
_diffrn_measurement_method '\f and \w scans'
_diffrn_radiation_type MoK\a
_diffrn_radiation_wavelength 0.71073
_diffrn_reflns_av_R_equivalents 0.1259
_diffrn_reflns_av_unetI/netI 0.1256
_diffrn_reflns_Laue_measured_fraction_full 0.999
_diffrn_reflns_Laue_measured_fraction_max 0.999
_diffrn_reflns_limit_h_max 33
_diffrn_reflns_limit_h_min -33
_diffrn_reflns_limit_k_max 10
_diffrn_reflns_limit_k_min -10
_diffrn_reflns_limit_l_max 34
_diffrn_reflns_limit_l_min -36
_diffrn_reflns_number 25120
_diffrn_reflns_point_group_measured_fraction_full 0.999
_diffrn_reflns_point_group_measured_fraction_max 0.999
_diffrn_reflns_theta_full 25.242
_diffrn_reflns_theta_max 26.372
_diffrn_reflns_theta_min 2.378
_diffrn_source 'fine-focus sealed tube'
_exptl_absorpt_coefficient_mu 1.989
_exptl_absorpt_correction_T_max 0.7461
_exptl_absorpt_correction_T_min 0.5545
_exptl_absorpt_correction_type multi-scan
_exptl_absorpt_process_details
;
 SADABS 2016/2: Krause, L., Herbst-Irmer, R., Sheldrick G.M. & Stalke D.,
 J. Appl. Cryst. 48 (2015) 3-10
;
_exptl_crystal_colour yellow
_exptl_crystal_density_diffrn 1.660
_exptl_crystal_description parallelepiped
_exptl_crystal_F_000 3152
_exptl_crystal_preparation Luminescent
_exptl_crystal_size_max 0.05
_exptl_crystal_size_mid 0.02
_exptl_crystal_size_min 0.02
_refine_diff_density_max 1.323
_refine_diff_density_min -1.672
_refine_diff_density_rms 0.195
_refine_ls_extinction_method none
_refine_ls_goodness_of_fit_ref 1.042
_refine_ls_hydrogen_treatment mixed
_refine_ls_matrix_type full
_refine_ls_number_parameters 382
_refine_ls_number_reflns 6517
_refine_ls_number_restraints 0
_refine_ls_restrained_S_all 1.042
_refine_ls_R_factor_all 0.1311
_refine_ls_R_factor_gt 0.0878
_refine_ls_shift/su_max 0.000
_refine_ls_shift/su_mean 0.000
_refine_ls_structure_factor_coef Fsqd
_refine_ls_weighting_details 'w=1/[\s^2^(Fo^2^)+(0.1090P)^2^+3.5100P] where P=(Fo^2^+2Fc^2^)/3'
_refine_ls_weighting_scheme calc
_refine_ls_wR_factor_gt 0.1960
_refine_ls_wR_factor_ref 0.2193
_reflns_Friedel_coverage 0.000
_reflns_number_gt 4294
_reflns_number_total 6517
_reflns_threshold_expression 'I > 2\s(I)'
_cod_data_source_file d2ra06986e2.cif
_cod_data_source_block cup
_cod_original_cell_volume 6365.9(18)
_cod_original_sg_symbol_H-M 'C 2/c'
_cod_database_code 7246209
_shelx_shelxl_version_number 2018/3
_shelx_space_group_comment
;
The symmetry employed for this shelxl refinement is uniquely defined
by the following loop, which should always be used as a source of
symmetry information in preference to the above space-group names.
They are only intended as comments.
;

loop_
_space_group_symop_operation_xyz
'x, y, z'
'-x, y, -z+1/2'
'x+1/2, y+1/2, z'
'-x+1/2, y+1/2, -z+1/2'
'-x, -y, -z'
'x, -y, z-1/2'
'-x+1/2, -y+1/2, -z'
'x+1/2, -y+1/2, z-1/2'

loop_
_atom_site_label
_atom_site_type_symbol
_atom_site_fract_x
_atom_site_fract_y
_atom_site_fract_z
_atom_site_U_iso_or_equiv
_atom_site_adp_type
_atom_site_occupancy
_atom_site_site_symmetry_order
_atom_site_calc_flag
_atom_site_refinement_flags_posn
_atom_site_refinement_flags_adp
_atom_site_refinement_flags_occupancy
_atom_site_disorder_assembly
_atom_site_disorder_group
Cu1 Cu 0.54383(4) 0.95714(14) 0.53582(4) 0.0251(3) Uani 1 1 d . . . . .
N1 N 0.5333(3) 0.8173(10) 0.5915(3) 0.0287(19) Uani 1 1 d . . . . .
N2 N 0.5557(3) 0.4064(9) 0.7293(3) 0.0242(18) Uani 1 1 d . . . . .
N3 N 0.5739(3) 0.5320(9) 0.8013(3) 0.0284(19) Uani 1 1 d . . . . .
N4 N 0.5643(3) 0.6374(9) 0.7646(3) 0.0280(19) Uani 1 1 d . . . . .
H4 H 0.569(4) 0.745(12) 0.774(4) 0.034 Uiso 1 1 d . U . . .
N5 N 0.5732(4) -0.0433(10) 0.7956(3) 0.035(2) Uani 1 1 d . . . . .
C1 C 0.5389(4) 0.6595(11) 0.5933(3) 0.026(2) Uani 1 1 d . . . . .
H1 H 0.539703 0.605220 0.564656 0.031 Uiso 1 1 calc R U . . .
C1S C 0.7164(6) 0.810(2) 0.7790(6) 0.088(6) Uani 1 1 d . . . . .
H1S H 0.754085 0.795878 0.784721 0.105 Uiso 1 1 calc R U . . .
C2 C 0.5435(4) 0.5702(11) 0.6342(3) 0.025(2) Uani 1 1 d . . . . .
H2 H 0.546224 0.457480 0.633307 0.029 Uiso 1 1 calc R U . . .
C3 C 0.5441(4) 0.6487(12) 0.6770(3) 0.027(2) Uani 1 1 d . . . . .
C4 C 0.5347(4) 0.8116(11) 0.6747(4) 0.031(2) Uani 1 1 d . . . . .
H4A H 0.531517 0.867342 0.702343 0.037 Uiso 1 1 calc R U . . .
C5 C 0.5300(4) 0.8928(11) 0.6323(3) 0.025(2) Uani 1 1 d . . . . .
H5 H 0.524336 1.004533 0.631565 0.031 Uiso 1 1 calc R U . . .
C6 C 0.5542(3) 0.5640(11) 0.7226(3) 0.024(2) Uani 1 1 d . . . . .
C7 C 0.5686(3) 0.3939(11) 0.7786(3) 0.025(2) Uani 1 1 d . . . . .
C8 C 0.5755(4) 0.2385(11) 0.8026(4) 0.024(2) Uani 1 1 d . . . . .
C9 C 0.5675(4) 0.1001(11) 0.7760(4) 0.034(2) Uani 1 1 d . . . . .
H9 H 0.557500 0.108119 0.742152 0.041 Uiso 1 1 calc R U . . .
C10 C 0.5866(4) -0.0538(12) 0.8430(4) 0.035(3) Uani 1 1 d . . . . .
H10 H 0.590218 -0.156853 0.856998 0.043 Uiso 1 1 calc R U . . .
C11 C 0.5954(4) 0.0751(12) 0.8724(3) 0.031(2) Uani 1 1 d . . . . .
H11 H 0.605277 0.062318 0.906133 0.038 Uiso 1 1 calc R U . . .
C12 C 0.5897(4) 0.2264(12) 0.8519(3) 0.029(2) Uani 1 1 d . . . . .
H12 H 0.595331 0.319207 0.871310 0.035 Uiso 1 1 calc R U . . .
C13 C 0.6752(4) 0.9061(12) 0.5570(4) 0.029(2) Uani 1 1 d . . . . .
C14 C 0.6691(4) 0.7722(12) 0.5275(4) 0.033(2) Uani 1 1 d . . . . .
H14 H 0.638662 0.758108 0.503157 0.040 Uiso 1 1 calc R U . . .
C15 C 0.7074(4) 0.6605(13) 0.5339(4) 0.041(3) Uani 1 1 d . . . . .
H15 H 0.703162 0.570399 0.513426 0.049 Uiso 1 1 calc R U . . .
C16 C 0.7518(4) 0.6765(14) 0.5694(4) 0.041(3) Uani 1 1 d . . . . .
H16 H 0.778134 0.599567 0.572863 0.049 Uiso 1 1 calc R U . . .
C17 C 0.7575(4) 0.8079(13) 0.6003(4) 0.038(3) Uani 1 1 d . . . . .
H17 H 0.787058 0.818277 0.626012 0.046 Uiso 1 1 calc R U . . .
C18 C 0.7193(4) 0.9226(12) 0.5928(4) 0.030(2) Uani 1 1 d . . . . .
H18 H 0.723580 1.014122 0.612735 0.036 Uiso 1 1 calc R U . . .
C19 C 0.6410(3) 1.1892(12) 0.5954(4) 0.027(2) Uani 1 1 d . . . . .
C20 C 0.6354(4) 1.1394(13) 0.6407(3) 0.032(2) Uani 1 1 d . . . . .
H20 H 0.623881 1.034127 0.644036 0.038 Uiso 1 1 calc R U . . .
C21 C 0.6457(4) 1.2363(14) 0.6792(4) 0.041(3) Uani 1 1 d . . . . .
H21 H 0.644069 1.197110 0.709610 0.049 Uiso 1 1 calc R U . . .
C22 C 0.6590(5) 1.3971(15) 0.6737(4) 0.049(3) Uani 1 1 d . . . . .
H22 H 0.663607 1.468669 0.699877 0.059 Uiso 1 1 calc R U . . .
C23 C 0.6653(4) 1.4496(14) 0.6307(4) 0.044(3) Uani 1 1 d . . . . .
H23 H 0.676279 1.555422 0.627074 0.053 Uiso 1 1 calc R U . . .
C24 C 0.6553(4) 1.3448(12) 0.5927(4) 0.034(2) Uani 1 1 d . . . . .
H24 H 0.658534 1.383113 0.562653 0.041 Uiso 1 1 calc R U . . .
C25 C 0.6351(4) 1.1707(11) 0.4961(4) 0.028(2) Uani 1 1 d . . . . .
C26 C 0.6801(4) 1.1637(12) 0.4817(4) 0.033(2) Uani 1 1 d . . . . .
H26 H 0.706134 1.091764 0.497188 0.039 Uiso 1 1 calc R U . . .
C27 C 0.6880(4) 1.2598(13) 0.4451(4) 0.039(3) Uani 1 1 d . . . . .
H27 H 0.719198 1.253571 0.435886 0.047 Uiso 1 1 calc R U . . .
C28 C 0.6506(4) 1.3639(12) 0.4223(3) 0.030(2) Uani 1 1 d . . . . .
H28 H 0.655963 1.430882 0.397472 0.036 Uiso 1 1 calc R U . . .
C29 C 0.6045(4) 1.3700(13) 0.4361(3) 0.036(3) Uani 1 1 d . . . . .
H29 H 0.578430 1.440893 0.420260 0.043 Uiso 1 1 calc R U . . .
C30 C 0.5969(4) 1.2768(13) 0.4714(4) 0.037(3) Uani 1 1 d . . . . .
H30 H 0.565286 1.282100 0.479912 0.045 Uiso 1 1 calc R U . . .
I1 I 0.51356(2) 0.78043(7) 0.45863(2) 0.0254(2) Uani 1 1 d . . . . .
Cl1 Cl 0.6937(2) 0.6510(10) 0.8033(2) 0.160(3) Uani 1 1 d . . . . .
Cl2 Cl 0.6916(3) 0.8180(6) 0.71927(18) 0.159(3) Uani 1 1 d . . . . .
Cl3 Cl 0.70526(19) 0.9984(9) 0.8037(2) 0.153(3) Uani 1 1 d . . . . .
P1 P 0.62330(10) 1.0527(3) 0.54552(9) 0.0244(6) Uani 1 1 d . . . . .

loop_
_atom_site_aniso_label
_atom_site_aniso_U_11
_atom_site_aniso_U_22
_atom_site_aniso_U_33
_atom_site_aniso_U_23
_atom_site_aniso_U_13
_atom_site_aniso_U_12
Cu1 0.0283(7) 0.0276(7) 0.0192(6) 0.0026(5) 0.0059(5) -0.0026(5)
N1 0.033(5) 0.032(5) 0.021(4) 0.008(3) 0.007(4) 0.004(4)
N2 0.042(5) 0.015(4) 0.020(4) -0.004(3) 0.016(3) 0.000(4)
N3 0.047(5) 0.021(4) 0.017(4) 0.005(3) 0.009(4) 0.008(4)
N4 0.049(6) 0.014(4) 0.022(4) 0.001(3) 0.012(4) -0.006(4)
N5 0.059(6) 0.024(4) 0.023(5) 0.007(4) 0.013(4) 0.000(4)
C1 0.037(6) 0.021(5) 0.020(5) 0.001(4) 0.009(4) -0.003(4)
C1S 0.062(10) 0.129(16) 0.075(12) -0.038(11) 0.021(8) -0.011(10)
C2 0.035(6) 0.015(4) 0.018(5) 0.002(4) -0.005(4) -0.005(4)
C3 0.030(6) 0.031(5) 0.020(5) 0.001(4) 0.007(4) 0.002(4)
C4 0.049(7) 0.026(6) 0.025(5) 0.002(4) 0.022(5) 0.004(5)
C5 0.033(6) 0.023(5) 0.026(5) 0.011(4) 0.017(4) 0.009(4)
C6 0.025(5) 0.019(5) 0.027(5) -0.001(4) 0.002(4) -0.004(4)
C7 0.021(5) 0.023(5) 0.032(6) -0.001(4) 0.007(4) -0.002(4)
C8 0.026(5) 0.019(5) 0.032(6) -0.004(4) 0.012(4) -0.002(4)
C9 0.052(7) 0.021(5) 0.033(6) -0.007(4) 0.018(5) -0.006(5)
C10 0.048(7) 0.022(5) 0.035(6) 0.015(5) 0.007(5) 0.005(5)
C11 0.042(6) 0.036(6) 0.016(5) 0.003(4) 0.007(4) 0.007(5)
C12 0.047(6) 0.026(5) 0.019(5) 0.004(4) 0.017(4) 0.002(5)
C13 0.025(5) 0.024(5) 0.036(6) 0.007(4) 0.007(4) 0.001(4)
C14 0.031(6) 0.030(5) 0.039(6) 0.001(5) 0.010(5) -0.005(5)
C15 0.049(7) 0.029(6) 0.047(7) 0.001(5) 0.018(6) 0.007(5)
C16 0.037(7) 0.046(7) 0.041(7) 0.014(5) 0.015(5) 0.021(5)
C17 0.022(5) 0.044(7) 0.045(7) 0.011(5) 0.001(5) 0.004(5)
C18 0.035(6) 0.028(5) 0.031(6) -0.002(4) 0.013(4) 0.004(5)
C19 0.017(5) 0.036(6) 0.028(5) 0.000(4) 0.005(4) -0.002(4)
C20 0.034(6) 0.039(6) 0.023(5) -0.003(5) 0.007(4) -0.003(5)
C21 0.040(6) 0.064(8) 0.021(6) -0.011(5) 0.011(5) -0.013(6)
C22 0.061(8) 0.044(7) 0.043(7) -0.018(6) 0.012(6) -0.001(6)
C23 0.054(8) 0.037(7) 0.045(7) -0.002(5) 0.018(6) -0.004(6)
C24 0.046(7) 0.028(5) 0.027(6) -0.005(4) 0.010(5) -0.006(5)
C25 0.023(5) 0.025(5) 0.036(6) -0.007(4) 0.008(4) -0.004(4)
C26 0.044(7) 0.031(6) 0.025(5) 0.000(4) 0.014(5) 0.004(5)
C27 0.041(7) 0.046(7) 0.034(6) -0.008(5) 0.018(5) -0.013(5)
C28 0.042(6) 0.035(6) 0.017(5) -0.002(4) 0.013(4) -0.001(5)
C29 0.045(7) 0.038(6) 0.022(5) 0.013(5) 0.003(5) -0.006(5)
C30 0.040(6) 0.045(6) 0.030(6) 0.001(5) 0.016(5) -0.006(5)
I1 0.0330(4) 0.0250(3) 0.0185(3) -0.0009(3) 0.0069(2) 0.0019(3)
Cl1 0.110(4) 0.271(9) 0.102(4) 0.114(5) 0.031(3) 0.005(5)
Cl2 0.337(10) 0.069(3) 0.057(3) 0.009(2) 0.026(4) 0.000(4)
Cl3 0.074(3) 0.224(7) 0.147(5) -0.119(5) 0.001(3) 0.034(4)
P1 0.0272(14) 0.0254(13) 0.0210(13) 0.0001(10) 0.0067(10) -0.0024(11)

loop_
_atom_type_symbol
_atom_type_description
_atom_type_scat_dispersion_real
_atom_type_scat_dispersion_imag
_atom_type_scat_source
C C 0.0033 0.0016 'International Tables Vol C Tables 4.2.6.8 and 6.1.1.4'
H H 0.0000 0.0000 'International Tables Vol C Tables 4.2.6.8 and 6.1.1.4'
Cl Cl 0.1484 0.1585 'International Tables Vol C Tables 4.2.6.8 and 6.1.1.4'
Cu Cu 0.3201 1.2651 'International Tables Vol C Tables 4.2.6.8 and 6.1.1.4'
I I -0.4742 1.8119 'International Tables Vol C Tables 4.2.6.8 and 6.1.1.4'
N N 0.0061 0.0033 'International Tables Vol C Tables 4.2.6.8 and 6.1.1.4'
P P 0.1023 0.0942 'International Tables Vol C Tables 4.2.6.8 and 6.1.1.4'

loop_
_geom_angle_atom_site_label_1
_geom_angle_atom_site_label_2
_geom_angle_atom_site_label_3
_geom_angle
_geom_angle_site_symmetry_1
_geom_angle_site_symmetry_3
_geom_angle_publ_flag
N1 Cu1 P1 114.8(2) . . ?
N1 Cu1 I1 105.4(2) . . ?
P1 Cu1 I1 113.10(8) . . ?
N1 Cu1 I1 102.8(2) . 5_676 ?
P1 Cu1 I1 104.30(8) . 5_676 ?
I1 Cu1 I1 116.34(4) . 5_676 ?
N1 Cu1 Cu1 117.4(2) . 5_676 ?
P1 Cu1 Cu1 127.13(9) . 5_676 ?
I1 Cu1 Cu1 59.71(4) . 5_676 ?
I1 Cu1 Cu1 56.63(4) 5_676 5_676 ?
C1 N1 C5 117.4(8) . . ?
C1 N1 Cu1 123.9(7) . . ?
C5 N1 Cu1 117.5(6) . . ?
C6 N2 C7 102.4(7) . . ?
C7 N3 N4 101.9(8) . . ?
C6 N4 N3 111.6(8) . . ?
C6 N4 H4 133(6) . . ?
N3 N4 H4 115(6) . . ?
C9 N5 C10 118.3(9) . . ?
N1 C1 C2 123.9(9) . . ?
N1 C1 H1 118.0 . . ?
C2 C1 H1 118.0 . . ?
Cl1 C1S Cl2 111.4(10) . . ?
Cl1 C1S Cl3 114.6(10) . . ?
Cl2 C1S Cl3 107.8(11) . . ?
Cl1 C1S H1S 107.6 . . ?
Cl2 C1S H1S 107.6 . . ?
Cl3 C1S H1S 107.6 . . ?
C1 C2 C3 118.8(9) . . ?
C1 C2 H2 120.6 . . ?
C3 C2 H2 120.6 . . ?
C2 C3 C4 117.3(9) . . ?
C2 C3 C6 121.8(9) . . ?
C4 C3 C6 120.9(9) . . ?
C5 C4 C3 120.3(9) . . ?
C5 C4 H4A 119.8 . . ?
C3 C4 H4A 119.8 . . ?
N1 C5 C4 121.9(9) . . ?
N1 C5 H5 119.1 . . ?
C4 C5 H5 119.1 . . ?
N4 C6 N2 109.6(8) . . ?
N4 C6 C3 123.2(8) . . ?
N2 C6 C3 127.2(9) . . ?
N3 C7 N2 114.4(8) . . ?
N3 C7 C8 123.9(9) . . ?
N2 C7 C8 121.6(8) . . ?
C12 C8 C9 118.4(9) . . ?
C12 C8 C7 121.5(9) . . ?
C9 C8 C7 120.1(9) . . ?
N5 C9 C8 122.8(10) . . ?
N5 C9 H9 118.6 . . ?
C8 C9 H9 118.6 . . ?
N5 C10 C11 123.5(9) . . ?
N5 C10 H10 118.2 . . ?
C11 C10 H10 118.2 . . ?
C10 C11 C12 118.3(9) . . ?
C10 C11 H11 120.9 . . ?
C12 C11 H11 120.9 . . ?
C8 C12 C11 118.6(9) . . ?
C8 C12 H12 120.7 . . ?
C11 C12 H12 120.7 . . ?
C18 C13 C14 119.2(9) . . ?
C18 C13 P1 123.3(8) . . ?
C14 C13 P1 117.5(8) . . ?
C15 C14 C13 119.8(10) . . ?
C15 C14 H14 120.1 . . ?
C13 C14 H14 120.1 . . ?
C14 C15 C16 121.4(11) . . ?
C14 C15 H15 119.3 . . ?
C16 C15 H15 119.3 . . ?
C15 C16 C17 119.3(10) . . ?
C15 C16 H16 120.4 . . ?
C17 C16 H16 120.4 . . ?
C18 C17 C16 118.9(10) . . ?
C18 C17 H17 120.5 . . ?
C16 C17 H17 120.5 . . ?
C13 C18 C17 121.3(10) . . ?
C13 C18 H18 119.3 . . ?
C17 C18 H18 119.3 . . ?
C24 C19 C20 115.5(9) . . ?
C24 C19 P1 125.4(8) . . ?
C20 C19 P1 118.7(8) . . ?
C21 C20 C19 122.4(10) . . ?
C21 C20 H20 118.8 . . ?
C19 C20 H20 118.8 . . ?
C20 C21 C22 119.1(11) . . ?
C20 C21 H21 120.4 . . ?
C22 C21 H21 120.4 . . ?
C23 C22 C21 120.1(11) . . ?
C23 C22 H22 119.9 . . ?
C21 C22 H22 119.9 . . ?
C22 C23 C24 118.2(11) . . ?
C22 C23 H23 120.9 . . ?
C24 C23 H23 120.9 . . ?
C19 C24 C23 124.3(10) . . ?
C19 C24 H24 117.8 . . ?
C23 C24 H24 117.8 . . ?
C26 C25 C30 117.5(10) . . ?
C26 C25 P1 123.3(8) . . ?
C30 C25 P1 119.1(8) . . ?
C27 C26 C25 121.2(10) . . ?
C27 C26 H26 119.4 . . ?
C25 C26 H26 119.4 . . ?
C28 C27 C26 120.1(10) . . ?
C28 C27 H27 119.9 . . ?
C26 C27 H27 119.9 . . ?
C27 C28 C29 119.1(10) . . ?
C27 C28 H28 120.5 . . ?
C29 C28 H28 120.5 . . ?
C30 C29 C28 120.8(10) . . ?
C30 C29 H29 119.6 . . ?
C28 C29 H29 119.6 . . ?
C29 C30 C25 121.3(10) . . ?
C29 C30 H30 119.4 . . ?
C25 C30 H30 119.4 . . ?
Cu1 I1 Cu1 63.66(4) . 5_676 ?
C19 P1 C25 102.5(5) . . ?
C19 P1 C13 104.0(4) . . ?
C25 P1 C13 103.2(4) . . ?
C19 P1 Cu1 112.4(3) . . ?
C25 P1 Cu1 116.4(3) . . ?
C13 P1 Cu1 116.7(3) . . ?

loop_
_geom_bond_atom_site_label_1
_geom_bond_atom_site_label_2
_geom_bond_distance
_geom_bond_site_symmetry_2
_geom_bond_publ_flag
Cu1 N1 2.069(8) . ?
Cu1 P1 2.249(3) . ?
Cu1 I1 2.6344(13) . ?
Cu1 I1 2.7239(14) 5_676 ?
Cu1 Cu1 2.827(2) 5_676 ?
N1 C1 1.333(12) . ?
N1 C5 1.361(12) . ?
N2 C6 1.335(11) . ?
N2 C7 1.382(12) . ?
N3 C7 1.322(12) . ?
N3 N4 1.357(10) . ?
N4 C6 1.326(12) . ?
N4 H4 0.94(10) . ?
N5 C9 1.322(13) . ?
N5 C10 1.330(12) . ?
C1 C2 1.379(12) . ?
C1 H1 0.9500 . ?
C1S Cl1 1.691(19) . ?
C1S Cl2 1.691(18) . ?
C1S Cl3 1.793(18) . ?
C1S H1S 1.0000 . ?
C2 C3 1.399(13) . ?
C2 H2 0.9500 . ?
C3 C4 1.389(14) . ?
C3 C6 1.463(13) . ?
C4 C5 1.380(13) . ?
C4 H4A 0.9500 . ?
C5 H5 0.9500 . ?
C7 C8 1.468(13) . ?
C8 C12 1.385(13) . ?
C8 C9 1.380(13) . ?
C9 H9 0.9500 . ?
C10 C11 1.361(14) . ?
C10 H10 0.9500 . ?
C11 C12 1.394(13) . ?
C11 H11 0.9500 . ?
C12 H12 0.9500 . ?
C13 C18 1.378(14) . ?
C13 C14 1.395(14) . ?
C13 P1 1.836(10) . ?
C14 C15 1.375(15) . ?
C14 H14 0.9500 . ?
C15 C16 1.378(16) . ?
C15 H15 0.9500 . ?
C16 C17 1.404(16) . ?
C16 H16 0.9500 . ?
C17 C18 1.392(14) . ?
C17 H17 0.9500 . ?
C18 H18 0.9500 . ?
C19 C24 1.370(14) . ?
C19 C20 1.419(14) . ?
C19 P1 1.810(10) . ?
C20 C21 1.351(14) . ?
C20 H20 0.9500 . ?
C21 C22 1.416(16) . ?
C21 H21 0.9500 . ?
C22 C23 1.370(16) . ?
C22 H22 0.9500 . ?
C23 C24 1.380(14) . ?
C23 H23 0.9500 . ?
C24 H24 0.9500 . ?
C25 C26 1.385(13) . ?
C25 C30 1.416(15) . ?
C25 P1 1.830(11) . ?
C26 C27 1.388(14) . ?
C26 H26 0.9500 . ?
C27 C28 1.375(15) . ?
C27 H27 0.9500 . ?
C28 C29 1.404(14) . ?
C28 H28 0.9500 . ?
C29 C30 1.342(14) . ?
C29 H29 0.9500 . ?
C30 H30 0.9500 . ?

loop_
_geom_torsion_atom_site_label_1
_geom_torsion_atom_site_label_2
_geom_torsion_atom_site_label_3
_geom_torsion_atom_site_label_4
_geom_torsion
_geom_torsion_site_symmetry_1
_geom_torsion_site_symmetry_2
_geom_torsion_site_symmetry_3
_geom_torsion_site_symmetry_4
_geom_torsion_publ_flag
C7 N3 N4 C6 -0.3(10) . . . . ?
C5 N1 C1 C2 -2.6(14) . . . . ?
Cu1 N1 C1 C2 164.4(7) . . . . ?
N1 C1 C2 C3 -2.2(15) . . . . ?
C1 C2 C3 C4 6.5(14) . . . . ?
C1 C2 C3 C6 -173.6(9) . . . . ?
C2 C3 C4 C5 -6.1(15) . . . . ?
C6 C3 C4 C5 173.9(9) . . . . ?
C1 N1 C5 C4 3.1(14) . . . . ?
Cu1 N1 C5 C4 -164.9(8) . . . . ?
C3 C4 C5 N1 1.4(15) . . . . ?
N3 N4 C6 N2 1.1(11) . . . . ?
N3 N4 C6 C3 -177.9(8) . . . . ?
C7 N2 C6 N4 -1.3(10) . . . . ?
C7 N2 C6 C3 177.7(9) . . . . ?
C2 C3 C6 N4 167.3(9) . . . . ?
C4 C3 C6 N4 -12.8(15) . . . . ?
C2 C3 C6 N2 -11.5(16) . . . . ?
C4 C3 C6 N2 168.4(10) . . . . ?
N4 N3 C7 N2 -0.5(11) . . . . ?
N4 N3 C7 C8 179.7(9) . . . . ?
C6 N2 C7 N3 1.1(11) . . . . ?
C6 N2 C7 C8 -179.0(9) . . . . ?
N3 C7 C8 C12 -1.9(15) . . . . ?
N2 C7 C8 C12 178.3(9) . . . . ?
N3 C7 C8 C9 177.8(10) . . . . ?
N2 C7 C8 C9 -2.0(14) . . . . ?
C10 N5 C9 C8 0.8(16) . . . . ?
C12 C8 C9 N5 -0.5(16) . . . . ?
C7 C8 C9 N5 179.8(10) . . . . ?
C9 N5 C10 C11 -0.9(17) . . . . ?
N5 C10 C11 C12 0.6(17) . . . . ?
C9 C8 C12 C11 0.2(15) . . . . ?
C7 C8 C12 C11 179.9(9) . . . . ?
C10 C11 C12 C8 -0.3(15) . . . . ?
C18 C13 C14 C15 -1.4(16) . . . . ?
P1 C13 C14 C15 178.5(8) . . . . ?
C13 C14 C15 C16 0.9(17) . . . . ?
C14 C15 C16 C17 1.4(17) . . . . ?
C15 C16 C17 C18 -3.2(17) . . . . ?
C14 C13 C18 C17 -0.4(16) . . . . ?
P1 C13 C18 C17 179.6(8) . . . . ?
C16 C17 C18 C13 2.7(16) . . . . ?
C24 C19 C20 C21 -3.1(15) . . . . ?
P1 C19 C20 C21 -177.2(8) . . . . ?
C19 C20 C21 C22 4.9(17) . . . . ?
C20 C21 C22 C23 -5.2(18) . . . . ?
C21 C22 C23 C24 3.9(18) . . . . ?
C20 C19 C24 C23 1.7(16) . . . . ?
P1 C19 C24 C23 175.4(9) . . . . ?
C22 C23 C24 C19 -2.3(18) . . . . ?
C30 C25 C26 C27 1.5(15) . . . . ?
P1 C25 C26 C27 -177.7(8) . . . . ?
C25 C26 C27 C28 -0.3(16) . . . . ?
C26 C27 C28 C29 -0.8(16) . . . . ?
C27 C28 C29 C30 0.6(16) . . . . ?
C28 C29 C30 C25 0.6(17) . . . . ?
C26 C25 C30 C29 -1.6(16) . . . . ?
P1 C25 C30 C29 177.5(9) . . . . ?
C24 C19 P1 C25 4.7(10) . . . . ?
C20 C19 P1 C25 178.1(8) . . . . ?
C24 C19 P1 C13 111.9(9) . . . . ?
C20 C19 P1 C13 -74.6(8) . . . . ?
C24 C19 P1 Cu1 -121.0(8) . . . . ?
C20 C19 P1 Cu1 52.5(8) . . . . ?
C26 C25 P1 C19 94.9(9) . . . . ?
C30 C25 P1 C19 -84.3(9) . . . . ?
C26 C25 P1 C13 -13.0(10) . . . . ?
C30 C25 P1 C13 167.9(8) . . . . ?
C26 C25 P1 Cu1 -142.1(8) . . . . ?
C30 C25 P1 Cu1 38.7(9) . . . . ?
C18 C13 P1 C19 -8.2(10) . . . . ?
C14 C13 P1 C19 171.9(8) . . . . ?
C18 C13 P1 C25 98.5(9) . . . . ?
C14 C13 P1 C25 -81.4(9) . . . . ?
C18 C13 P1 Cu1 -132.6(8) . . . . ?
C14 C13 P1 Cu1 47.5(9) . . . . ?
